data_2013494
loop_
_publ_author_name
'Akutsu, Hiroki'
'Yamada, Jun-ichi'
'Nakatsuji, Shin'ichi'

_publ_section_title
;
 Tetraphenylphosphonium
 4-hydroxy-2,2,6,6-tetramethylpiperidinyloxy-4-sulfonate
;
_journal_issue 8
_journal_name_full 'Acta Crystallographica Section C'
_journal_page_first o433
_journal_page_last o434
_journal_paper_doi 10.1107/S0108270103012824
_journal_volume 59
_journal_year 2003
_chemical_formula_iupac 'C24 H20 P 1+, C9 H17 N O5 S 1-'
_chemical_formula_moiety 'C24 H20 P 1+, C9 H17 N O5 S 1-'
_chemical_formula_sum 'C33 H37 N O5 P S'
_chemical_formula_weight 590.69
_chemical_name_systematic
;
Tetraphenylphosphonium
2,2,6,6-Tetramethylpiperidinyloxy-4-hydroxy-4-sulfonate
;
_space_group_IT_number 2
_symmetry_cell_setting triclinic
_symmetry_space_group_name_Hall '-P 1'
_symmetry_space_group_name_H-M 'P -1'
_cell_angle_alpha 103.79(2)
_cell_angle_beta 96.89(2)
_cell_angle_gamma 70.820(10)
_cell_formula_units_Z 2
_cell_length_a 11.733(2)
_cell_length_b 12.212(3)
_cell_length_c 11.501(3)
_cell_measurement_reflns_used 24
_cell_measurement_temperature 296.2
_cell_measurement_theta_max 15.0
_cell_measurement_theta_min 14.9
_cell_volume 1510.0(6)
_computing_cell_refinement 'MSC/AFC Diffractometer Control Software'
_computing_data_collection
; MSC/AFC Diffractometer Control Software
  (Molecular Structure Coorporation, 1994)
;
_computing_data_reduction 'TEXSAN for Windows (Molecular Structure Corporation, 1997-1999)'
_computing_publication_material 'TEXSAN for Windows'
_computing_structure_refinement 'CRYSTALS (Watkin et al., 2001)'
_computing_structure_solution ' SIR92 (Altomare et al., 1994)'
_diffrn_ambient_temperature 296.2
_diffrn_measured_fraction_theta_full 1.000
_diffrn_measured_fraction_theta_max 1.000
_diffrn_measurement_device 'Rigaku AFC-7R'
_diffrn_measurement_method \w/2\q
_diffrn_radiation_monochromator graphite
_diffrn_radiation_source 'Rigaku rotating anode'
_diffrn_radiation_type 'Mo K\a'
_diffrn_radiation_wavelength 0.7107
_diffrn_reflns_av_R_equivalents 0.03200
_diffrn_reflns_av_sigmaI/netI 0.055
_diffrn_reflns_limit_h_max 15
_diffrn_reflns_limit_h_min 0
_diffrn_reflns_limit_k_max 15
_diffrn_reflns_limit_k_min -14
_diffrn_reflns_limit_l_max 14
_diffrn_reflns_limit_l_min -14
_diffrn_reflns_number 7269
_diffrn_reflns_reduction_process 'Lp corrections applied'
_diffrn_reflns_theta_full 27.500
_diffrn_reflns_theta_max 27.50
_diffrn_reflns_theta_min 2.14
_diffrn_standards_decay_% 0.53
_diffrn_standards_interval_count 150
_diffrn_standards_number 3
_exptl_absorpt_coefficient_mu 0.202
_exptl_absorpt_correction_T_max 0.941
_exptl_absorpt_correction_T_min 0.888
_exptl_absorpt_correction_type psi-scan
_exptl_absorpt_process_details '(North et al., 1968)'
_exptl_crystal_colour orange
_exptl_crystal_density_diffrn 1.299
_exptl_crystal_density_meas ?
_exptl_crystal_description block
_exptl_crystal_F_000 626.00
_exptl_crystal_size_max 0.50
_exptl_crystal_size_mid 0.50
_exptl_crystal_size_min 0.30
_refine_diff_density_max 0.56
_refine_diff_density_min -0.46
_refine_ls_extinction_method none
_refine_ls_goodness_of_fit_ref 1.1898
_refine_ls_hydrogen_treatment noref
_refine_ls_matrix_type full
_refine_ls_number_constraints 0
_refine_ls_number_parameters 379
_refine_ls_number_reflns 4185
_refine_ls_number_restraints 0
_refine_ls_R_factor_all 0.0990
_refine_ls_R_factor_gt 0.0583
_refine_ls_shift/su_max 0.000202
_refine_ls_structure_factor_coef F
_refine_ls_weighting_details
;
Method = Prince modified Chebychev polynomial (Watkin, 1994)
 W = [weight] * [1-(deltaF/6*sigmaF)^2]^2
 3.99 -1.74 2.77
;
_refine_ls_weighting_scheme calc
_refine_ls_wR_factor_all 0.0560
_refine_ls_wR_factor_ref 0.0512
_reflns_number_gt 4180
_reflns_number_total 6933
_reflns_threshold_expression I>3\s(I)
_cod_data_source_file ob1128.cif
_cod_data_source_block I
_cod_depositor_comments
;
The following automatic conversions were performed:

'_exptl_absorpt_correction_type' value 'psi scan' changed to
'psi-scan' according to
/home/saulius/struct/CIF-dictionaries/cif_core.dic dictionary named
'cif_core.dic' version 2.4.1 from 2010-06-29.

Automatic conversion script
Id: cif_fix_values 1715 2011-07-08 13:25:40Z adriana 

The following automatic conversions were performed:

'_exptl_crystal_density_meas' value 'not measured' was changed to '?'
- the value is perceived as not measured.

Automatic conversion script
Id: cif_fix_values 3008 2015-01-20 13:52:24Z robertas 
;
_cod_original_cell_volume 1510.1(6)
_cod_original_sg_symbol_Hall '-p 1'
_cod_original_sg_symbol_H-M 'P -1       '
_cod_database_code 2013494
_cod_database_fobs_code 2013494

loop_
_symmetry_equiv_pos_as_xyz
'  +x,  +y,  +z'
'  -x,  -y,  -z'

loop_
_atom_site_label
_atom_site_fract_x
_atom_site_fract_y
_atom_site_fract_z
_atom_site_U_iso_or_equiv
_atom_site_adp_type
_atom_site_occupancy
_atom_site_type_symbol
S1 0.02847(9) 0.32821(8) 1.10460(8) 0.0642 Uani 1.0000 S
P1 0.63854(6) 0.30107(6) 0.61523(6) 0.0338 Uani 1.0000 P
O1 -0.0535(3) 0.4399(2) 1.0929(4) 0.1280 Uani 1.0000 O
O2 -0.0326(3) 0.2411(2) 1.0915(2) 0.0784 Uani 1.0000 O
O31 0.0990(16) 0.3649(11) 1.2027(12) 0.1239 Uani 0.5000 O
O32 0.1124(13) 0.3037(9) 1.2150(11) 0.0881 Uani 0.5000 O
O4 0.1925(2) 0.3617(2) 0.9900(2) 0.0722 Uani 1.0000 O
O5 0.2667(2) 0.0418(2) 0.66355(19) 0.0666 Uani 1.0000 O
N1 0.2189(2) 0.1111(2) 0.75956(19) 0.0437 Uani 1.0000 N
C1 0.7352(2) 0.3395(2) 0.5325(2) 0.0375 Uani 1.0000 C
C2 0.7856(3) 0.2583(3) 0.4296(3) 0.0454 Uani 1.0000 C
C3 0.8631(3) 0.2844(3) 0.3660(3) 0.0554 Uani 1.0000 C
C4 0.8904(3) 0.3895(4) 0.4049(3) 0.0620 Uani 1.0000 C
C5 0.8419(3) 0.4688(3) 0.5050(3) 0.0622 Uani 1.0000 C
C6 0.7632(3) 0.4445(3) 0.5696(3) 0.0493 Uani 1.0000 C
C7 0.7262(2) 0.1841(2) 0.6897(2) 0.0369 Uani 1.0000 C
C8 0.7806(3) 0.0725(2) 0.6215(3) 0.0458 Uani 1.0000 C
C9 0.8519(3) -0.0168(3) 0.6773(3) 0.0552 Uani 1.0000 C
C10 0.8702(3) 0.0036(3) 0.7999(3) 0.0565 Uani 1.0000 C
C11 0.8174(4) 0.1140(3) 0.8673(3) 0.0640 Uani 1.0000 C
C12 0.7453(3) 0.2039(3) 0.8132(3) 0.0541 Uani 1.0000 C
C13 0.5319(2) 0.2491(2) 0.5107(2) 0.0362 Uani 1.0000 C
C14 0.4792(3) 0.1731(3) 0.5396(3) 0.0462 Uani 1.0000 C
C15 0.3904(3) 0.1392(3) 0.4629(3) 0.0557 Uani 1.0000 C
C16 0.3549(3) 0.1805(3) 0.3589(3) 0.0557 Uani 1.0000 C
C17 0.4070(3) 0.2553(3) 0.3294(3) 0.0513 Uani 1.0000 C
C18 0.4957(3) 0.2906(2) 0.4057(3) 0.0424 Uani 1.0000 C
C19 0.5585(2) 0.4259(2) 0.7246(2) 0.0373 Uani 1.0000 C
C20 0.6206(3) 0.4883(3) 0.8139(3) 0.0515 Uani 1.0000 C
C21 0.5575(4) 0.5817(3) 0.8978(3) 0.0667 Uani 1.0000 C
C22 0.4342(4) 0.6145(3) 0.8963(3) 0.0690 Uani 1.0000 C
C23 0.3710(3) 0.5533(3) 0.8114(3) 0.0619 Uani 1.0000 C
C24 0.4334(3) 0.4594(3) 0.7243(3) 0.0465 Uani 1.0000 C
C25 0.1268(3) 0.2807(3) 0.9762(3) 0.0465 Uani 1.0000 C
C26 0.2127(3) 0.1579(3) 0.9812(3) 0.0594 Uani 1.0000 C
C27 0.0505(2) 0.2746(3) 0.8611(3) 0.0445 Uani 1.0000 C
C28 0.2891(3) 0.0927(3) 0.8721(3) 0.0562 Uani 1.0000 C
C29 0.1211(2) 0.2211(3) 0.7458(3) 0.0454 Uani 1.0000 C
C30 0.3268(5) -0.0408(4) 0.8696(4) 0.0951 Uani 1.0000 C
C31 0.4017(3) 0.1322(5) 0.8752(4) 0.0901 Uani 1.0000 C
C32 0.0351(4) 0.1852(5) 0.6452(3) 0.0887 Uani 1.0000 C
C33 0.1728(4) 0.3077(3) 0.7104(4) 0.0750 Uani 1.0000 C
H1 0.1400 0.4350 0.9754 0.0507 Uiso 1.0000 H
H2 0.7646 0.1902 0.4059 0.0507 Uiso 1.0000 H
H3 0.8972 0.2301 0.2957 0.0507 Uiso 1.0000 H
H4 0.9427 0.4066 0.3593 0.0507 Uiso 1.0000 H
H5 0.8617 0.5398 0.5307 0.0507 Uiso 1.0000 H
H6 0.7314 0.5002 0.6367 0.0507 Uiso 1.0000 H
H8 0.7690 0.0563 0.5366 0.0507 Uiso 1.0000 H
H9 0.8873 -0.0942 0.6291 0.0507 Uiso 1.0000 H
H10 0.9195 -0.0607 0.8327 0.0507 Uiso 1.0000 H
H11 0.8314 0.1316 0.9524 0.0507 Uiso 1.0000 H
H12 0.7162 0.2813 0.8568 0.0507 Uiso 1.0000 H
H14 0.5056 0.1444 0.6110 0.0507 Uiso 1.0000 H
H15 0.3584 0.0863 0.4887 0.0507 Uiso 1.0000 H
H16 0.2939 0.1586 0.3065 0.0507 Uiso 1.0000 H
H17 0.3818 0.2861 0.2590 0.0507 Uiso 1.0000 H
H18 0.5299 0.3459 0.3859 0.0507 Uiso 1.0000 H
H20 0.7103 0.4624 0.8169 0.0507 Uiso 1.0000 H
H21 0.5949 0.6249 0.9532 0.0507 Uiso 1.0000 H
H22 0.3912 0.6778 0.9554 0.0507 Uiso 1.0000 H
H23 0.2858 0.5758 0.8116 0.0507 Uiso 1.0000 H
H24 0.3931 0.4186 0.6677 0.0507 Uiso 1.0000 H
H261 0.1644 0.1117 0.9891 0.0507 Uiso 1.0000 H
H262 0.2685 0.1667 1.0466 0.0507 Uiso 1.0000 H
H271 0.0020 0.2277 0.8602 0.0507 Uiso 1.0000 H
H272 -0.0051 0.3562 0.8554 0.0507 Uiso 1.0000 H
H301 0.2984 -0.0517 0.9381 0.0507 Uiso 1.0000 H
H302 0.2945 -0.0788 0.7991 0.0507 Uiso 1.0000 H
H303 0.4132 -0.0713 0.8713 0.0507 Uiso 1.0000 H
H311 0.4721 0.0645 0.8757 0.0507 Uiso 1.0000 H
H312 0.3993 0.1615 0.8057 0.0507 Uiso 1.0000 H
H313 0.4032 0.1905 0.9447 0.0507 Uiso 1.0000 H
H321 -0.0445 0.2131 0.6720 0.0507 Uiso 1.0000 H
H322 0.0382 0.2169 0.5784 0.0507 Uiso 1.0000 H
H323 0.0595 0.1004 0.6215 0.0507 Uiso 1.0000 H
H331 0.2268 0.3280 0.7691 0.0507 Uiso 1.0000 H
H332 0.2091 0.2716 0.6384 0.0507 Uiso 1.0000 H
H333 0.1086 0.3752 0.6997 0.0507 Uiso 1.0000 H

loop_
_atom_site_aniso_label
_atom_site_aniso_U_11
_atom_site_aniso_U_22
_atom_site_aniso_U_33
_atom_site_aniso_U_12
_atom_site_aniso_U_13
_atom_site_aniso_U_23
S1 0.0720(6) 0.0542(5) 0.0545(5) -0.0084(4) 0.0260(4) -0.0063(4)
P1 0.0321(3) 0.0340(3) 0.0359(3) -0.0101(3) 0.0046(3) 0.0072(3)
O1 0.139(3) 0.0517(16) 0.192(4) 0.0171(17) 0.126(3) 0.0320(19)
O2 0.119(2) 0.0614(15) 0.0626(15) -0.0285(15) 0.0402(15) 0.0095(12)
O31 0.144(11) 0.163(12) 0.050(6) -0.064(11) 0.030(6) -0.042(8)
O32 0.088(5) 0.116(8) 0.033(3) -0.011(6) 0.004(3) -0.006(5)
O4 0.0531(13) 0.0586(14) 0.0931(18) -0.0212(12) 0.0189(13) -0.0191(13)
O5 0.0806(17) 0.0633(15) 0.0403(12) -0.0112(12) 0.0127(11) -0.0070(10)
N1 0.0487(14) 0.0435(13) 0.0325(12) -0.0106(11) 0.0020(10) 0.0010(10)
C1 0.0281(12) 0.0424(14) 0.0432(14) -0.0059(11) 0.0049(11) 0.0167(12)
C2 0.0392(15) 0.0525(17) 0.0434(15) -0.0096(13) 0.0055(12) 0.0130(13)
C3 0.0396(16) 0.076(2) 0.0477(17) -0.0062(15) 0.0099(14) 0.0214(16)
C4 0.0428(17) 0.091(3) 0.067(2) -0.0260(18) 0.0101(16) 0.034(2)
C5 0.056(2) 0.065(2) 0.082(2) -0.0308(17) 0.0111(18) 0.0235(18)
C6 0.0472(17) 0.0472(16) 0.0588(18) -0.0170(14) 0.0135(14) 0.0126(14)
C7 0.0361(14) 0.0395(14) 0.0384(14) -0.0132(11) 0.0002(11) 0.0133(11)
C8 0.0527(17) 0.0387(15) 0.0425(15) -0.0119(13) -0.0011(13) 0.0070(12)
C9 0.062(2) 0.0398(16) 0.060(2) -0.0111(15) -0.0022(16) 0.0121(14)
C10 0.0583(19) 0.0541(19) 0.064(2) -0.0161(16) -0.0085(16) 0.0332(16)
C11 0.081(2) 0.070(2) 0.0429(17) -0.020(2) -0.0025(17) 0.0225(16)
C12 0.070(2) 0.0504(18) 0.0404(16) -0.0130(16) 0.0108(15) 0.0108(13)
C13 0.0359(14) 0.0309(13) 0.0408(14) -0.0095(11) 0.0044(11) 0.0053(11)
C14 0.0470(16) 0.0481(16) 0.0486(16) -0.0192(13) 0.0029(13) 0.0134(13)
C15 0.0558(19) 0.0554(19) 0.065(2) -0.0314(16) 0.0013(16) 0.0115(16)
C16 0.0529(18) 0.0574(19) 0.057(2) -0.0271(16) -0.0078(15) 0.0035(15)
C17 0.0554(18) 0.0526(18) 0.0448(16) -0.0168(15) -0.0069(14) 0.0128(14)
C18 0.0435(15) 0.0405(15) 0.0459(15) -0.0158(12) -0.0020(12) 0.0123(12)
C19 0.0406(14) 0.0355(14) 0.0362(13) -0.0120(11) 0.0078(11) 0.0049(11)
C20 0.0563(19) 0.0554(18) 0.0469(17) -0.0261(15) 0.0036(14) 0.0057(14)
C21 0.101(3) 0.058(2) 0.0443(17) -0.040(2) 0.0120(18) -0.0082(15)
C22 0.097(3) 0.0504(19) 0.0502(19) -0.0091(19) 0.032(2) -0.0018(15)
C23 0.0549(19) 0.062(2) 0.059(2) 0.0016(16) 0.0213(16) 0.0141(17)
C24 0.0440(16) 0.0478(16) 0.0455(16) -0.0092(13) 0.0077(13) 0.0103(13)
C25 0.0430(16) 0.0412(15) 0.0459(16) -0.0062(13) 0.0093(13) -0.0024(12)
C26 0.063(2) 0.059(2) 0.0348(15) 0.0051(16) -0.0017(14) 0.0058(14)
C27 0.0353(14) 0.0482(16) 0.0512(16) -0.0073(12) 0.0070(12) 0.0181(13)
C28 0.0539(18) 0.0522(18) 0.0393(16) 0.0087(14) -0.0018(13) 0.0039(13)
C29 0.0362(15) 0.0573(18) 0.0432(15) -0.0071(13) 0.0018(12) 0.0218(13)
C30 0.115(3) 0.064(2) 0.062(2) 0.039(2) 0.016(2) 0.0180(19)
C31 0.0427(19) 0.125(4) 0.066(2) -0.003(2) -0.0083(17) -0.009(2)
C32 0.054(2) 0.153(4) 0.048(2) -0.018(2) -0.0109(17) 0.027(2)
C33 0.072(2) 0.066(2) 0.092(3) -0.0010(18) 0.040(2) 0.036(2)

loop_
_atom_type_symbol
_atom_type_scat_dispersion_real
_atom_type_scat_dispersion_imag
_atom_type_scat_source
C 0.002 0.002
;International Tables for Crystallography
(1992, Vol. C, Table 6.1.1.2)
;
H 0.000 0.000
;International Tables for Crystallography
(1992, Vol. C, Table 6.1.1.2)
;
P 0.090 0.095
;International Tables for Crystallography
(1992, Vol. C, Table 6.1.1.2)
;
S 0.110 0.124
;International Tables for Crystallography
(1992, Vol. C, Table 6.1.1.2)
;
N 0.004 0.003
;International Tables for Crystallography
(1992, Vol. C, Table 6.1.1.2)
;
O 0.008 0.006
;International Tables for Crystallography
(1992, Vol. C, Table 6.1.1.2)
;

loop_
_geom_angle_atom_site_label_1
_geom_angle_atom_site_label_2
_geom_angle_atom_site_label_3
_geom_angle
_geom_angle_publ_flag
O1 S1 O2 111.4(2) ?
O1 S1 O31 99.3(6) ?
O2 S1 O31 127.6(6) ?
O1 S1 O32 125.2(4) ?
O2 S1 O32 100.8(5) ?
O31 S1 O32 29.4(6) no
O1 S1 C25 105.40(16) ?
O2 S1 C25 106.50(14) ?
O31 S1 C25 104.8(7) ?
O32 S1 C25 106.4(5) ?
C1 P1 C7 110.09(12) no
C1 P1 C13 107.89(12) no
C7 P1 C13 108.81(12) no
C1 P1 C19 111.79(12) no
C7 P1 C19 109.01(12) no
C13 P1 C19 109.19(12) no
S1 O31 O32 86.(2) no
S1 O32 O31 64.7(19) no
C25 O4 H1 109.461 no
O5 N1 C28 115.9(2) ?
O5 N1 C29 116.9(2) ?
C28 N1 C29 124.5(2) ?
P1 C1 C2 118.2(2) no
P1 C1 C6 122.0(2) no
C2 C1 C6 119.8(2) no
C1 C2 C3 119.3(3) no
C1 C2 H2 118.225 no
C3 C2 H2 122.467 no
C2 C3 C4 120.1(3) no
C2 C3 H3 119.873 no
C4 C3 H3 120.073 no
C3 C4 C5 121.0(3) no
C3 C4 H4 118.852 no
C5 C4 H4 120.176 no
C4 C5 C6 119.8(3) no
C4 C5 H5 120.049 no
C6 C5 H5 120.103 no
C1 C6 C5 120.1(3) no
C1 C6 H6 122.167 no
C5 C6 H6 117.745 no
P1 C7 C8 119.2(2) no
P1 C7 C12 121.8(2) no
C8 C7 C12 119.0(3) no
C7 C8 C9 119.8(3) no
C7 C8 H8 120.821 no
C9 C8 H8 119.427 no
C8 C9 C10 120.9(3) no
C8 C9 H9 118.842 no
C10 C9 H9 120.289 no
C9 C10 C11 119.5(3) no
C9 C10 H10 116.938 no
C11 C10 H10 123.603 no
C10 C11 C12 120.5(3) no
C10 C11 H11 121.176 no
C12 C11 H11 118.339 no
C7 C12 C11 120.5(3) no
C7 C12 H12 117.846 no
C11 C12 H12 121.237 no
P1 C13 C14 119.3(2) no
P1 C13 C18 120.57(19) no
C14 C13 C18 120.0(2) no
C13 C14 C15 119.6(3) no
C13 C14 H14 119.184 no
C15 C14 H14 121.193 no
C14 C15 C16 120.2(3) no
C14 C15 H15 114.887 no
C16 C15 H15 124.922 no
C15 C16 C17 120.6(3) no
C15 C16 H16 120.871 no
C17 C16 H16 118.568 no
C16 C17 C18 119.9(3) no
C16 C17 H17 121.456 no
C18 C17 H17 118.605 no
C13 C18 C17 119.8(3) no
C13 C18 H18 120.699 no
C17 C18 H18 119.505 no
P1 C19 C20 121.1(2) no
P1 C19 C24 119.7(2) no
C20 C19 C24 119.1(3) no
C19 C20 C21 119.9(3) no
C19 C20 H20 119.483 no
C21 C20 H20 120.581 no
C20 C21 C22 120.6(3) no
C20 C21 H21 121.366 no
C22 C21 H21 118.003 no
C21 C22 C23 120.8(3) no
C21 C22 H22 120.184 no
C23 C22 H22 119.006 no
C22 C23 C24 119.5(3) no
C22 C23 H23 120.362 no
C24 C23 H23 120.107 no
C19 C24 C23 120.1(3) no
C19 C24 H24 119.376 no
C23 C24 H24 120.547 no
S1 C25 O4 107.71(19) ?
S1 C25 C26 107.4(2) ?
O4 C25 C26 110.0(3) ?
S1 C25 C27 109.4(2) ?
O4 C25 C27 112.9(3) ?
C26 C25 C27 109.4(2) ?
C25 C26 C28 116.3(3) ?
C25 C26 H261 106.421 no
C28 C26 H261 107.584 no
C25 C26 H262 107.306 no
C28 C26 H262 105.608 no
H261 C26 H262 113.895 no
C25 C27 C29 115.4(2) ?
C25 C27 H271 109.798 no
C29 C27 H271 105.839 no
C25 C27 H272 110.101 no
C29 C27 H272 108.291 no
H271 C27 H272 107.044 no
N1 C28 C26 111.5(2) ?
N1 C28 C30 106.9(3) ?
C26 C28 C30 107.6(3) ?
N1 C28 C31 108.1(3) ?
C26 C28 C31 112.4(3) ?
C30 C28 C31 110.3(3) ?
N1 C29 C27 109.9(2) ?
N1 C29 C32 106.7(3) ?
C27 C29 C32 107.9(3) ?
N1 C29 C33 110.3(2) ?
C27 C29 C33 113.0(3) ?
C32 C29 C33 109.0(3) ?
C28 C30 H301 108.821 no
C28 C30 H302 109.116 no
H301 C30 H302 111.118 no
C28 C30 H303 108.488 no
H301 C30 H303 109.377 no
H302 C30 H303 109.871 no
C28 C31 H311 108.422 no
C28 C31 H312 109.033 no
H311 C31 H312 109.196 no
C28 C31 H313 109.469 no
H311 C31 H313 109.730 no
H312 C31 H313 110.945 no
C29 C32 H321 109.980 no
C29 C32 H322 109.713 no
H321 C32 H322 110.102 no
C29 C32 H323 108.987 no
H321 C32 H323 109.139 no
H322 C32 H323 108.893 no
C29 C33 H331 109.889 no
C29 C33 H332 108.142 no
H331 C33 H332 111.300 no
C29 C33 H333 108.322 no
H331 C33 H333 110.433 no
H332 C33 H333 108.672 no

loop_
_geom_bond_atom_site_label_1
_geom_bond_atom_site_label_2
_geom_bond_site_symmetry_1
_geom_bond_site_symmetry_2
_geom_bond_distance
_geom_bond_publ_flag
S1 O1 . . 1.413(3) yes
S1 O2 . . 1.437(3) yes
S1 O31 . . 1.392(16) yes
S1 O32 . . 1.536(13) yes
S1 C25 . . 1.846(3) yes
P1 C1 . . 1.798(3) no
P1 C7 . . 1.800(3) no
P1 C13 . . 1.792(3) no
P1 C19 . . 1.794(3) no
O31 O32 . . 0.756(16) no
O4 C25 . . 1.412(4) yes
O4 H1 . . 0.945 no
O5 N1 . . 1.281(3) yes
N1 C28 . . 1.471(4) yes
N1 C29 . . 1.481(4) yes
C1 C2 . . 1.399(4) no
C1 C6 . . 1.385(4) no
C2 C3 . . 1.388(4) no
C2 H2 . . 0.915 no
C3 C4 . . 1.383(5) no
C3 H3 . . 0.950 no
C4 C5 . . 1.360(5) no
C4 H4 . . 0.953 no
C5 C6 . . 1.393(4) no
C5 H5 . . 0.942 no
C6 H6 . . 0.922 no
C7 C8 . . 1.385(4) no
C7 C12 . . 1.387(4) no
C8 C9 . . 1.380(4) no
C8 H8 . . 0.952 no
C9 C10 . . 1.376(5) no
C9 H9 . . 0.959 no
C10 C11 . . 1.367(5) no
C10 H10 . . 0.940 no
C11 C12 . . 1.377(5) no
C11 H11 . . 0.958 no
C12 H12 . . 0.929 no
C13 C14 . . 1.388(4) no
C13 C18 . . 1.386(4) no
C14 C15 . . 1.387(4) no
C14 H14 . . 0.948 no
C15 C16 . . 1.374(5) no
C15 H15 . . 0.961 no
C16 C17 . . 1.373(4) no
C16 H16 . . 0.944 no
C17 C18 . . 1.391(4) no
C17 H17 . . 0.948 no
C18 H18 . . 0.972 no
C19 C20 . . 1.406(4) no
C19 C24 . . 1.389(4) no
C20 C21 . . 1.368(4) no
C20 H20 . . 0.993 no
C21 C22 . . 1.368(6) no
C21 H21 . . 0.896 no
C22 C23 . . 1.379(5) no
C22 H22 . . 0.943 no
C23 C24 . . 1.390(4) no
C23 H23 . . 0.947 no
C24 H24 . . 0.906 no
C25 C26 . . 1.517(4) yes
C25 C27 . . 1.507(4) yes
C26 C28 . . 1.529(4) yes
C26 H261 . . 0.946 no
C26 H262 . . 0.946 no
C27 C29 . . 1.538(4) yes
C27 H271 . . 0.929 no
C27 H272 . . 1.008 no
C28 C30 . . 1.536(5) yes
C28 C31 . . 1.542(6) yes
C29 C32 . . 1.523(5) yes
C29 C33 . . 1.528(5) yes
C30 H301 . . 0.943 no
C30 H302 . . 0.938 no
C30 H303 . . 0.958 no
C31 H311 . . 0.959 no
C31 H312 . . 0.945 no
C31 H313 . . 0.938 no
C32 H321 . . 0.945 no
C32 H322 . . 0.948 no
C32 H323 . . 0.959 no
C33 H331 . . 0.917 no
C33 H332 . . 0.921 no
C33 H333 . . 0.939 no

loop_
_geom_hbond_atom_site_label_D
_geom_hbond_atom_site_label_H
_geom_hbond_atom_site_label_A
_geom_hbond_site_symmetry_A
_geom_hbond_distance_DH
_geom_hbond_distance_HA
_geom_hbond_distance_DA
_geom_hbond_angle_DHA
_geom_hbond_publ_flag
O4 H1 O1 2_567 0.95 1.83 2.754(5) 165 yes
